data_7206979
loop_
_publ_author_name
'Chan, Henry'
'Chen, Yang'
'Dai, Ming'
'L\"u, Chun-Ning'
'Wang, Hui-Fang'
'Ren, Zhi-Gang'
'Huang, Zheng-Jun'
'Ni, Chun-Yan'
'Lang, Jian-Ping'

_publ_section_title
;
 Multi-dimensional iodocuprates of 4-cyanopyridinium and
 N,N&#x2032;-dialkyl-4,4&#x2032;-bipyridinium: syntheses, structures and
 dielectric properties
;
_journal_issue 2
_journal_name_full CrystEngComm
_journal_page_first 466
_journal_paper_doi 10.1039/c1ce05770g
_journal_volume 14
_journal_year 2012
_chemical_formula_moiety 'C9 H11 N2, Cu I2'
_chemical_formula_sum 'C9 H11 Cu I2 N2'
_chemical_formula_weight 464.55
_chemical_name_systematic
;
?
;
_space_group_IT_number 77
_symmetry_cell_setting tetragonal
_symmetry_space_group_name_Hall 'P 4c'
_symmetry_space_group_name_H-M 'P 42'
_atom_sites_solution_hydrogens geom
_atom_sites_solution_primary direct
_atom_sites_solution_secondary difmap
_audit_creation_method SHELXL-97
_cell_angle_alpha 90.00
_cell_angle_beta 90.00
_cell_angle_gamma 90.00
_cell_formula_units_Z 4
_cell_length_a 14.015(3)
_cell_length_b 14.015(3)
_cell_length_c 6.6579(13)
_cell_measurement_reflns_used 5990
_cell_measurement_temperature 223(2)
_cell_measurement_theta_max 27.4778
_cell_measurement_theta_min 3.0597
_cell_volume 1307.7(5)
_computing_cell_refinement 'CrystalClear, Ver. 1.30 (Rigaku/MSC, 2001)'
_computing_data_collection 'CrystalClear, Ver. 1.30 (Rigaku/MSC, 2001)'
_computing_data_reduction 'CrystalStructure, Ver. 3.60 (Rigaku/MSC, 2004)'
_computing_molecular_graphics 'ORTEPII (Johnson, 1976)'
_computing_publication_material SHELXL97
_computing_structure_refinement 'SHELXL-97 (Sheldrick, 1997)'
_computing_structure_solution 'SHELXS-97 (Sheldrick, 1990)'
_diffrn_ambient_temperature 223(2)
_diffrn_measured_fraction_theta_full 0.996
_diffrn_measured_fraction_theta_max 0.996
_diffrn_measurement_device_type 'Rigaku MercuryCCD area detector'
_diffrn_measurement_method \w
_diffrn_radiation_monochromator graphite
_diffrn_radiation_source 'fine-focus sealed tube'
_diffrn_radiation_type MoK\a
_diffrn_radiation_wavelength 0.71073
_diffrn_reflns_av_R_equivalents 0.0286
_diffrn_reflns_av_sigmaI/netI 0.0369
_diffrn_reflns_limit_h_max 14
_diffrn_reflns_limit_h_min -18
_diffrn_reflns_limit_k_max 13
_diffrn_reflns_limit_k_min -18
_diffrn_reflns_limit_l_max 8
_diffrn_reflns_limit_l_min -8
_diffrn_reflns_number 7522
_diffrn_reflns_theta_full 27.47
_diffrn_reflns_theta_max 27.47
_diffrn_reflns_theta_min 3.25
_diffrn_standards_decay_% 0
_diffrn_standards_interval_count 0
_diffrn_standards_interval_time 0
_diffrn_standards_number 0
_exptl_absorpt_coefficient_mu 6.359
_exptl_absorpt_correction_T_max 0.564
_exptl_absorpt_correction_T_min 0.446
_exptl_absorpt_correction_type multi-scan
_exptl_absorpt_process_details 'Jacobson, R. (1998) Private communication to Rigaku Company, Tokyo, Japan.'
_exptl_crystal_colour Black
_exptl_crystal_density_diffrn 2.359
_exptl_crystal_density_method 'not measured'
_exptl_crystal_description Needle
_exptl_crystal_F_000 856
_exptl_crystal_size_max 0.25
_exptl_crystal_size_mid 0.11
_exptl_crystal_size_min 0.09
_refine_diff_density_max 0.734
_refine_diff_density_min -0.594
_refine_diff_density_rms 0.090
_refine_ls_abs_structure_details 'Flack H D (1983), Acta Cryst. A39, 876-881'
_refine_ls_abs_structure_Flack 0.07(4)
_refine_ls_extinction_method none
_refine_ls_goodness_of_fit_ref 0.991
_refine_ls_hydrogen_treatment constr
_refine_ls_matrix_type full
_refine_ls_number_parameters 129
_refine_ls_number_reflns 2921
_refine_ls_number_restraints 1
_refine_ls_restrained_S_all 0.991
_refine_ls_R_factor_all 0.0366
_refine_ls_R_factor_gt 0.0293
_refine_ls_shift/su_max 0.001
_refine_ls_shift/su_mean 0.000
_refine_ls_structure_factor_coef Fsqd
_refine_ls_weighting_details 'calc w=1/[\s^2^(Fo^2^)+(0.0224P)^2^+0.0000P] where P=(Fo^2^+2Fc^2^)/3'
_refine_ls_weighting_scheme calc
_refine_ls_wR_factor_gt 0.0496
_refine_ls_wR_factor_ref 0.0526
_reflns_number_gt 2586
_reflns_number_total 2921
_reflns_threshold_expression >2sigma(I)
_cod_data_source_file c1ce05770g.txt
_cod_data_source_block 2
_cod_depositor_comments
;
The following automatic conversions were performed:

'_symmetry_cell_setting' value 'Tetragonal' changed to 'tetragonal'
according to /home/saulius/struct/CIF-dictionaries/cif_core.dic
dictionary named 'cif_core.dic' version 2.4.1 from
2010-06-29.

'_exptl_absorpt_correction_type' value 'Multi-scan'
changed to 'multi-scan' according to
/home/saulius/struct/CIF-dictionaries/cif_core.dic dictionary named
'cif_core.dic' version 2.4.1 from 2010-06-29.

Automatic conversion script
Id: cif_fix_values 1715 2011-07-08 13:25:40Z adriana 
;
_cod_original_cell_volume 1307.8(5)
_cod_database_code 7206979

loop_
_symmetry_equiv_pos_as_xyz
'x, y, z'
'-y, x, z+1/2'
'-x, -y, z'
'y, -x, z+1/2'

loop_
_atom_site_label
_atom_site_type_symbol
_atom_site_fract_x
_atom_site_fract_y
_atom_site_fract_z
_atom_site_U_iso_or_equiv
_atom_site_adp_type
_atom_site_occupancy
_atom_site_symmetry_multiplicity
_atom_site_calc_flag
_atom_site_refinement_flags
Cu1 Cu 0.0000 1.0000 0.9652(2) 0.0450(2) Uani 1 2 d S
Cu2 Cu 0.5000 0.5000 0.9920(3) 0.0509(2) Uani 1 2 d S
I1 I -0.09739(2) 0.887817(19) 0.71538(5) 0.03591(9) Uani 1 1 d .
I2 I 0.37009(2) 0.57373(2) 1.24158(5) 0.04425(10) Uani 1 1 d .
N1 N 0.2489(3) 0.7961(3) 0.7484(8) 0.0459(10) Uani 1 1 d .
N2 N 0.1117(5) 0.4467(5) 0.6425(10) 0.095(2) Uani 1 1 d .
C1 C 0.1566(3) 0.7834(4) 0.7058(12) 0.0494(13) Uani 1 1 d .
H1 H 0.1160 0.8366 0.6963 0.059 Uiso 1 1 calc R
C2 C 0.1204(4) 0.6932(4) 0.6756(9) 0.0548(16) Uani 1 1 d .
H2 H 0.0554 0.6844 0.6461 0.066 Uiso 1 1 calc R
C3 C 0.1810(4) 0.6160(4) 0.6894(9) 0.0547(16) Uani 1 1 d .
C4 C 0.2766(4) 0.6306(4) 0.7368(10) 0.0559(13) Uani 1 1 d .
H4 H 0.3184 0.5784 0.7480 0.067 Uiso 1 1 calc R
C5 C 0.3090(4) 0.7205(4) 0.7668(9) 0.0550(17) Uani 1 1 d .
H5 H 0.3733 0.7307 0.8005 0.066 Uiso 1 1 calc R
C6 C 0.1438(5) 0.5206(6) 0.6602(10) 0.072(2) Uani 1 1 d .
C7 C 0.2856(4) 0.8951(4) 0.7783(10) 0.0599(19) Uani 1 1 d .
H7A H 0.3215 0.8979 0.9044 0.072 Uiso 1 1 calc R
H7B H 0.2315 0.9391 0.7895 0.072 Uiso 1 1 calc R
C8 C 0.3489(5) 0.9267(6) 0.6090(9) 0.073(2) Uani 1 1 d .
H8A H 0.3141 0.9231 0.4815 0.088 Uiso 1 1 calc R
H8B H 0.4048 0.8849 0.6001 0.088 Uiso 1 1 calc R
C9 C 0.3806(4) 1.0300(5) 0.6486(10) 0.077(2) Uani 1 1 d .
H9A H 0.3249 1.0709 0.6564 0.115 Uiso 1 1 calc R
H9B H 0.4215 1.0513 0.5400 0.115 Uiso 1 1 calc R
H9C H 0.4154 1.0329 0.7744 0.115 Uiso 1 1 calc R

loop_
_atom_site_aniso_label
_atom_site_aniso_U_11
_atom_site_aniso_U_22
_atom_site_aniso_U_33
_atom_site_aniso_U_23
_atom_site_aniso_U_13
_atom_site_aniso_U_12
Cu1 0.0462(10) 0.0424(9) 0.0463(6) 0.000 0.000 -0.0022(9)
Cu2 0.0496(10) 0.0538(10) 0.0493(6) 0.000 0.000 0.0034(9)
I1 0.03586(15) 0.03917(16) 0.03268(18) -0.0026(2) 0.0020(2) -0.00280(11)
I2 0.04517(18) 0.05146(19) 0.0361(2) 0.0020(2) 0.0013(2) 0.00603(13)
N1 0.042(2) 0.064(3) 0.032(3) -0.001(3) 0.004(2) 0.0107(18)
N2 0.132(6) 0.076(4) 0.077(4) -0.006(4) -0.008(4) -0.008(4)
C1 0.041(3) 0.064(3) 0.044(3) 0.008(4) -0.001(3) 0.016(2)
C2 0.047(3) 0.075(4) 0.042(4) 0.002(3) 0.001(3) 0.018(3)
C3 0.068(4) 0.067(4) 0.030(4) -0.002(3) 0.000(3) 0.017(3)
C4 0.061(3) 0.071(4) 0.035(3) 0.002(4) 0.002(4) 0.030(3)
C5 0.042(3) 0.080(4) 0.044(4) 0.001(3) 0.000(3) 0.026(3)
C6 0.075(5) 0.082(5) 0.058(5) -0.003(4) 0.005(3) 0.012(4)
C7 0.055(4) 0.073(4) 0.052(5) 0.006(3) 0.003(3) 0.016(3)
C8 0.048(4) 0.124(7) 0.048(4) 0.005(4) 0.003(3) -0.019(4)
C9 0.050(4) 0.107(6) 0.072(5) 0.031(4) 0.002(3) -0.009(4)

loop_
_atom_type_symbol
_atom_type_description
_atom_type_scat_dispersion_real
_atom_type_scat_dispersion_imag
_atom_type_scat_source
C C 0.0033 0.0016 'International Tables Vol C Tables 4.2.6.8 and 6.1.1.4'
Cu Cu 0.3201 1.2651 'International Tables Vol C Tables 4.2.6.8 and 6.1.1.4'
I I -0.4742 1.8119 'International Tables Vol C Tables 4.2.6.8 and 6.1.1.4'
N N 0.0061 0.0033 'International Tables Vol C Tables 4.2.6.8 and 6.1.1.4'
H H 0.0000 0.0000 'International Tables Vol C Tables 4.2.6.8 and 6.1.1.4'

loop_
_geom_angle_atom_site_label_1
_geom_angle_atom_site_label_2
_geom_angle_atom_site_label_3
_geom_angle
_geom_angle_site_symmetry_1
_geom_angle_site_symmetry_3
I1 Cu1 I1 102.68(6) 4_465 2_665
I1 Cu1 I1 112.949(9) 4_465 .
I1 Cu1 I1 112.949(9) 2_665 .
I1 Cu1 I1 112.949(9) 4_465 3_575
I1 Cu1 I1 112.949(9) 2_665 3_575
I1 Cu1 I1 102.76(6) . 3_575
I1 Cu1 Cu1 51.34(3) 4_465 2_665
I1 Cu1 Cu1 51.34(3) 2_665 2_665
I1 Cu1 Cu1 128.62(3) . 2_665
I1 Cu1 Cu1 128.62(3) 3_575 2_665
I1 Cu1 Cu1 128.66(3) 4_465 2_664
I1 Cu1 Cu1 128.66(3) 2_665 2_664
I1 Cu1 Cu1 51.38(3) . 2_664
I1 Cu1 Cu1 51.38(3) 3_575 2_664
Cu1 Cu1 Cu1 180.000(1) 2_665 2_664
I2 Cu2 I2 103.11(6) 3_665 .
I2 Cu2 I2 112.787(9) 3_665 2_654
I2 Cu2 I2 112.787(9) . 2_654
I2 Cu2 I2 112.787(9) 3_665 4_564
I2 Cu2 I2 112.787(9) . 4_564
I2 Cu2 I2 102.94(6) 2_654 4_564
I2 Cu2 Cu2 51.56(3) 3_665 2_655
I2 Cu2 Cu2 51.56(3) . 2_655
I2 Cu2 Cu2 128.53(3) 2_654 2_655
I2 Cu2 Cu2 128.53(3) 4_564 2_655
I2 Cu2 Cu2 128.44(3) 3_665 2_654
I2 Cu2 Cu2 128.44(3) . 2_654
I2 Cu2 Cu2 51.47(3) 2_654 2_654
I2 Cu2 Cu2 51.47(3) 4_564 2_654
Cu2 Cu2 Cu2 180.000(1) 2_655 2_654
Cu1 I1 Cu1 77.280(17) 2_664 .
Cu2 I2 Cu2 76.974(18) . 2_655
C1 N1 C5 121.0(5) . .
C1 N1 C7 119.1(4) . .
C5 N1 C7 119.9(4) . .
N1 C1 C2 120.7(4) . .
N1 C1 H1 119.7 . .
C2 C1 H1 119.7 . .
C1 C2 C3 118.9(5) . .
C1 C2 H2 120.6 . .
C3 C2 H2 120.6 . .
C4 C3 C2 119.5(6) . .
C4 C3 C6 120.9(5) . .
C2 C3 C6 119.6(6) . .
C5 C4 C3 119.6(5) . .
C5 C4 H4 120.2 . .
C3 C4 H4 120.2 . .
C4 C5 N1 120.3(5) . .
C4 C5 H5 119.9 . .
N1 C5 H5 119.9 . .
N2 C6 C3 177.2(8) . .
N1 C7 C8 112.2(5) . .
N1 C7 H7A 109.2 . .
C8 C7 H7A 109.2 . .
N1 C7 H7B 109.2 . .
C8 C7 H7B 109.2 . .
H7A C7 H7B 107.9 . .
C7 C8 C9 108.7(6) . .
C7 C8 H8A 110.0 . .
C9 C8 H8A 110.0 . .
C7 C8 H8B 110.0 . .
C9 C8 H8B 110.0 . .
H8A C8 H8B 108.3 . .
C8 C9 H9A 109.5 . .
C8 C9 H9B 109.5 . .
H9A C9 H9B 109.5 . .
C8 C9 H9C 109.5 . .
H9A C9 H9C 109.5 . .
H9B C9 H9C 109.5 . .

loop_
_geom_bond_atom_site_label_1
_geom_bond_atom_site_label_2
_geom_bond_distance
_geom_bond_site_symmetry_2
Cu1 I1 2.6663(12) 4_465
Cu1 I1 2.6663(12) 2_665
Cu1 I1 2.6649(12) .
Cu1 I1 2.6649(12) 3_575
Cu1 Cu1 3.329(2) 2_665
Cu1 Cu1 3.329(2) 2_664
Cu2 I2 2.6730(12) 3_665
Cu2 I2 2.6730(12) .
Cu2 I2 2.6761(12) 2_654
Cu2 I2 2.6761(12) 4_564
Cu2 Cu2 3.329(3) 2_655
Cu2 Cu2 3.329(3) 2_654
I1 Cu1 2.6663(12) 2_664
I2 Cu2 2.6761(12) 2_655
N1 C1 1.335(6) .
N1 C5 1.359(6) .
N1 C7 1.493(7) .
N2 C6 1.135(8) .
C1 C2 1.377(7) .
C1 H1 0.9400 .
C2 C3 1.379(7) .
C2 H2 0.9400 .
C3 C4 1.391(7) .
C3 C6 1.448(9) .
C4 C5 1.354(7) .
C4 H4 0.9400 .
C5 H5 0.9400 .
C7 C8 1.501(7) .
C7 H7A 0.9800 .
C7 H7B 0.9800 .
C8 C9 1.538(9) .
C8 H8A 0.9800 .
C8 H8B 0.9800 .
C9 H9A 0.9700 .
C9 H9B 0.9700 .
C9 H9C 0.9700 .
